data_7156004
loop_
_publ_author_name
'Ojo, O. Stephen'
'Nardone, Brunello'
'Musolino, Stefania F.'
'Neal, Andrew R.'
'Wilson, Liam'
'Lebl, Tomas'
'Slawin, Alexandra M. Z.'
'Cordes, David B.'
'Taylor, James E.'
'Naismith, James H.'
'Smith, Andrew D.'
'Westwood, Nicholas J.'

_publ_section_title
;
 Synthesis of the natural product descurainolide and cyclic peptides from
 lignin-derived aromatics.
;
_journal_issue 2
_journal_name_full 'Organic &amp; biomolecular chemistry'
_journal_page_first 266
_journal_page_last 273
_journal_paper_doi 10.1039/c7ob02697h
_journal_volume 16
_journal_year 2018
_chemical_absolute_configuration ad
_chemical_formula_moiety 'C13 H16 O5'
_chemical_formula_sum 'C13 H16 O5'
_chemical_formula_weight 252.27
_space_group_crystal_system monoclinic
_space_group_IT_number 4
_space_group_name_Hall 'P 2yb'
_space_group_name_H-M_alt 'P 1 21 1'
_symmetry_space_group_name_Hall 'P 2yb'
_symmetry_space_group_name_H-M 'P 1 21 1'
_atom_sites_solution_hydrogens geom
_atom_sites_solution_primary direct
_atom_sites_solution_secondary difmap
_audit_creation_date 2016-10-13
_audit_creation_method 'by CrystalStructure 4.2'
_audit_update_record
;
2016-10-18 deposited with the CCDC.
2017-12-01 downloaded from the CCDC.
;
_cell_angle_alpha 90.0000
_cell_angle_beta 111.8690(19)
_cell_angle_gamma 90.0000
_cell_formula_units_Z 8
_cell_length_a 14.9553(2)
_cell_length_b 8.63515(11)
_cell_length_c 19.7885(3)
_cell_measurement_reflns_used 18098
_cell_measurement_temperature 125
_cell_measurement_theta_max 75.28
_cell_measurement_theta_min 3.17
_cell_volume 2371.61(6)
_computing_cell_refinement 'CrysAlisPro 1.171.38.41 (Rigaku OD, 2015)'
_computing_data_collection 'CrysAlisPro 1.171.38.41 (Rigaku OD, 2015)'
_computing_data_reduction 'CrysAlisPro 1.171.38.41 (Rigaku OD, 2015)'
_computing_molecular_graphics 'CrystalStructure 4.2'
_computing_publication_material 'CrystalStructure 4.2 (Rigaku, 2015)'
_computing_structure_refinement 'SHELXL Version 2014/7 (Sheldrick, 2008)'
_computing_structure_solution 'SHELXT Version 2014/4 (Sheldrick, 2014)'
_diffrn_ambient_temperature 125
_diffrn_detector_area_resol_mean 5.811
_diffrn_measured_fraction_theta_full 0.993
_diffrn_measured_fraction_theta_max 0.974
_diffrn_measurement_device_type 'Rigaku XtaLAB P200'
_diffrn_measurement_method \w
_diffrn_radiation_type 'Cu K\a'
_diffrn_radiation_wavelength 1.54187
_diffrn_reflns_av_R_equivalents 0.0302
_diffrn_reflns_Laue_measured_fraction_full 0.993
_diffrn_reflns_Laue_measured_fraction_max 0.974
_diffrn_reflns_limit_h_max 16
_diffrn_reflns_limit_h_min -17
_diffrn_reflns_limit_k_max 10
_diffrn_reflns_limit_k_min -10
_diffrn_reflns_limit_l_max 24
_diffrn_reflns_limit_l_min -24
_diffrn_reflns_number 27081
_diffrn_reflns_point_group_measured_fraction_full 0.978
_diffrn_reflns_point_group_measured_fraction_max 0.945
_diffrn_reflns_theta_full 67.687
_diffrn_reflns_theta_max 75.624
_diffrn_reflns_theta_min 2.406
_diffrn_standards_number 0
_exptl_absorpt_coefficient_mu 0.913
_exptl_absorpt_correction_T_max 0.991
_exptl_absorpt_correction_T_min 0.737
_exptl_absorpt_correction_type multi-scan
_exptl_absorpt_process_details
;
CrysAlisPro 1.171.38.41 (Rigaku Oxford Diffraction, 2015)
Empirical absorption correction using spherical harmonics,
 implemented in SCALE3 ABSPACK scaling algorithm.
;
_exptl_crystal_colour colourless
_exptl_crystal_density_diffrn 1.413
_exptl_crystal_density_method 'not measured'
_exptl_crystal_description plate
_exptl_crystal_F_000 1072.00
_exptl_crystal_size_max 0.150
_exptl_crystal_size_mid 0.150
_exptl_crystal_size_min 0.010
_refine_diff_density_max 0.39
_refine_diff_density_min -0.25
_refine_ls_abs_structure_details
;
 Flack x determined using 3845 quotients [(I+)-(I-)]/[(I+)+(I-)]
 (Parsons, Flack and Wagner, Acta Cryst. B69 (2013) 249-259).
;
_refine_ls_abs_structure_Flack 0.01(8)
_refine_ls_extinction_method none
_refine_ls_goodness_of_fit_ref 1.022
_refine_ls_hydrogen_treatment mixed
_refine_ls_number_parameters 665
_refine_ls_number_reflns 9303
_refine_ls_number_restraints 5
_refine_ls_R_factor_all 0.0468
_refine_ls_R_factor_gt 0.0456
_refine_ls_shift/su_max 0.000
_refine_ls_structure_factor_coef Fsqd
_refine_ls_weighting_details 'w = 1/[\s^2^(Fo^2^)+(0.0850P)^2^+0.9008P] where P=(Fo^2^+2Fc^2^)/3'
_refine_ls_weighting_scheme calc
_refine_ls_wR_factor_gt 0.1279
_refine_ls_wR_factor_ref 0.1287
_reflns_Friedel_coverage 0.817
_reflns_Friedel_fraction_full 0.961
_reflns_Friedel_fraction_max 0.913
_reflns_number_gt 8932
_reflns_number_total 9303
_reflns_threshold_expression F^2^>2.0\s(F^2^)
_cod_data_source_file c7ob02697h5.cif
_cod_data_source_block anti-2R_3R-3
_cod_depositor_comments 'Adding full bibliography for 7156003--7156007.cif.'
_cod_database_code 7156004

loop_
_space_group_symop_id
_space_group_symop_operation_xyz
1 +X,+Y,+Z
2 -X,1/2+Y,-Z

loop_
_atom_site_label
_atom_site_type_symbol
_atom_site_fract_x
_atom_site_fract_y
_atom_site_fract_z
_atom_site_U_iso_or_equiv
_atom_site_adp_type
_atom_site_occupancy
_atom_site_site_symmetry_order
_atom_site_calc_flag
_atom_site_refinement_flags_posn
_atom_site_refinement_flags_adp
O1 O 0.26418(18) 0.4895(3) -0.24861(13) 0.0388(6) Uani 1 1 d . .
O2 O 0.40164(17) 0.5866(3) -0.24815(13) 0.0343(5) Uani 1 1 d . .
O9 O 0.33912(16) 0.4028(3) 0.10510(12) 0.0305(5) Uani 1 1 d . .
O10 O 0.19235(16) 0.5507(3) 0.11996(12) 0.0299(5) Uani 1 1 d D .
O11 O 0.07025(15) 0.7212(3) 0.01310(12) 0.0295(5) Uani 1 1 d . .
O21 O 0.45757(16) 0.5692(3) 0.25795(12) 0.0335(5) Uani 1 1 d . .
O22 O 0.33352(16) 0.4246(3) 0.25534(13) 0.0386(6) Uani 1 1 d . .
O29 O 0.75430(15) 0.5762(3) 0.59713(12) 0.0294(5) Uani 1 1 d . .
O30 O 0.91164(15) 0.4170(3) 0.60547(12) 0.0308(5) Uani 1 1 d D .
O31 O 0.92416(15) 0.2712(3) 0.49135(12) 0.0320(5) Uani 1 1 d . .
O41 O 0.74612(15) 0.3657(3) 0.73763(12) 0.0317(5) Uani 1 1 d . .
O42 O 0.89683(16) 0.3962(3) 0.74565(13) 0.0370(6) Uani 1 1 d . .
O49 O 0.83114(15) 0.6657(3) 1.09881(12) 0.0283(5) Uani 1 1 d . .
O50 O 0.68631(15) 0.5038(3) 1.10917(11) 0.0285(5) Uani 1 1 d D .
O51 O 0.56504(16) 0.3462(3) 0.99727(12) 0.0299(5) Uani 1 1 d . .
O61 O 0.97177(16) 0.4888(3) 1.22777(13) 0.0379(6) Uani 1 1 d . .
O62 O 0.83641(18) 0.5482(4) 1.24466(13) 0.0452(7) Uani 1 1 d . .
O69 O 1.25556(16) 0.3575(3) 1.60741(12) 0.0322(5) Uani 1 1 d . .
O70 O 1.40563(15) 0.5251(3) 1.60634(12) 0.0320(5) Uani 1 1 d D .
O71 O 1.40926(16) 0.6522(3) 1.48577(12) 0.0329(5) Uani 1 1 d . .
C2 C 0.3455(2) 0.5719(4) -0.21777(17) 0.0282(6) Uani 1 1 d . .
C3 C 0.3533(2) 0.6314(4) -0.14450(18) 0.0320(7) Uani 1 1 d . .
H3A H 0.3750 0.7406 -0.1378 0.038 Uiso 1 1 calc R U
H3B H 0.3989 0.5681 -0.1049 0.038 Uiso 1 1 calc R U
C4 C 0.2513(2) 0.6168(4) -0.14586(17) 0.0273(6) Uani 1 1 d . .
H4 H 0.2158 0.7130 -0.1688 0.033 Uiso 1 1 calc R U
C5 C 0.2102(2) 0.4840(5) -0.19970(18) 0.0344(7) Uani 1 1 d . .
H5 H 0.2223 0.3830 -0.1730 0.041 Uiso 1 1 calc R U
C6 C 0.1057(3) 0.4983(6) -0.2463(2) 0.0464(9) Uani 1 1 d . .
H6A H 0.0674 0.4952 -0.2156 0.056 Uiso 1 1 calc R U
H6B H 0.0945 0.5968 -0.2728 0.056 Uiso 1 1 calc R U
H6C H 0.0868 0.4124 -0.2812 0.056 Uiso 1 1 calc R U
C7 C 0.2379(2) 0.5941(4) -0.07460(16) 0.0257(6) Uani 1 1 d . .
C8 C 0.2983(2) 0.5005(4) -0.01958(17) 0.0256(6) Uani 1 1 d . .
H8 H 0.3499 0.4468 -0.0262 0.031 Uiso 1 1 calc R U
C9 C 0.2832(2) 0.4855(4) 0.04548(16) 0.0257(6) Uani 1 1 d . .
C10 C 0.2066(2) 0.5611(4) 0.05553(16) 0.0247(6) Uani 1 1 d . .
C11 C 0.1449(2) 0.6518(4) -0.00042(17) 0.0256(6) Uani 1 1 d . .
C12 C 0.1603(2) 0.6685(4) -0.06530(17) 0.0257(6) Uani 1 1 d . .
H12 H 0.1179 0.7308 -0.1033 0.031 Uiso 1 1 calc R U
C13 C 0.4193(2) 0.3201(4) 0.10109(18) 0.0301(6) Uani 1 1 d . .
H13A H 0.4528 0.2663 0.1473 0.036 Uiso 1 1 calc R U
H13B H 0.3968 0.2441 0.0615 0.036 Uiso 1 1 calc R U
H13C H 0.4637 0.3927 0.0917 0.036 Uiso 1 1 calc R U
C14 C 0.0113(2) 0.8245(4) -0.04086(18) 0.0304(7) Uani 1 1 d . .
H14A H -0.0390 0.8666 -0.0255 0.037 Uiso 1 1 calc R U
H14B H 0.0508 0.9095 -0.0473 0.037 Uiso 1 1 calc R U
H14C H -0.0187 0.7690 -0.0870 0.037 Uiso 1 1 calc R U
C22 C 0.4188(2) 0.4521(4) 0.28259(17) 0.0307(7) Uani 1 1 d . .
C23 C 0.4945(2) 0.3727(4) 0.34546(18) 0.0325(7) Uani 1 1 d . .
H23A H 0.4867 0.2588 0.3416 0.039 Uiso 1 1 calc R U
H23B H 0.4919 0.4072 0.3924 0.039 Uiso 1 1 calc R U
C24 C 0.5890(2) 0.4230(4) 0.33837(17) 0.0293(6) Uani 1 1 d . .
H24 H 0.6029 0.3494 0.3045 0.035 Uiso 1 1 calc R U
C25 C 0.5625(2) 0.5798(4) 0.30006(17) 0.0315(7) Uani 1 1 d . .
H25 H 0.5757 0.6640 0.3372 0.038 Uiso 1 1 calc R U
C26 C 0.6105(3) 0.6171(6) 0.2479(2) 0.0472(10) Uani 1 1 d . .
H26A H 0.6803 0.6247 0.2745 0.057 Uiso 1 1 calc R U
H26B H 0.5968 0.5350 0.2113 0.057 Uiso 1 1 calc R U
H26C H 0.5859 0.7160 0.2239 0.057 Uiso 1 1 calc R U
C27 C 0.6761(2) 0.4275(4) 0.40894(16) 0.0268(6) Uani 1 1 d . .
C28 C 0.6729(2) 0.5090(4) 0.46884(17) 0.0269(6) Uani 1 1 d . .
H28 H 0.6170 0.5664 0.4648 0.032 Uiso 1 1 calc R U
C29 C 0.7512(2) 0.5061(4) 0.53424(16) 0.0257(6) Uani 1 1 d . .
C30 C 0.8347(2) 0.4231(4) 0.54085(16) 0.0252(6) Uani 1 1 d . .
C31 C 0.8390(2) 0.3470(4) 0.48010(17) 0.0264(6) Uani 1 1 d . .
C32 C 0.7596(2) 0.3479(4) 0.41436(17) 0.0270(6) Uani 1 1 d . .
H32 H 0.7625 0.2942 0.3733 0.032 Uiso 1 1 calc R U
C33 C 0.9269(3) 0.1758(4) 0.43315(19) 0.0342(7) Uani 1 1 d . .
H33A H 0.9906 0.1279 0.4471 0.041 Uiso 1 1 calc R U
H33B H 0.8776 0.0949 0.4229 0.041 Uiso 1 1 calc R U
H33C H 0.9142 0.2394 0.3895 0.041 Uiso 1 1 calc R U
C34 C 0.6719(2) 0.6655(4) 0.59296(19) 0.0313(7) Uani 1 1 d . .
H34A H 0.6822 0.7099 0.6409 0.038 Uiso 1 1 calc R U
H34B H 0.6622 0.7492 0.5575 0.038 Uiso 1 1 calc R U
H34C H 0.6148 0.5987 0.5777 0.038 Uiso 1 1 calc R U
C42 C 0.8377(2) 0.4068(4) 0.77365(17) 0.0275(6) Uani 1 1 d . .
C43 C 0.8505(2) 0.4587(4) 0.84820(17) 0.0301(7) Uani 1 1 d . .
H43A H 0.8933 0.5502 0.8625 0.036 Uiso 1 1 calc R U
H43B H 0.8782 0.3749 0.8841 0.036 Uiso 1 1 calc R U
C44 C 0.7503(2) 0.4990(5) 0.84333(19) 0.0382(8) Uani 1 1 d . .
H44 H 0.7361 0.6064 0.8232 0.046 Uiso 1 1 calc R U
C45 C 0.6896(2) 0.3878(4) 0.78370(16) 0.0277(6) Uani 1 1 d . .
H45 H 0.6809 0.2870 0.8054 0.033 Uiso 1 1 calc R U
C46 C 0.5939(3) 0.4536(6) 0.7367(2) 0.0444(9) Uani 1 1 d . .
H46A H 0.5544 0.4697 0.7660 0.053 Uiso 1 1 calc R U
H46B H 0.6036 0.5528 0.7163 0.053 Uiso 1 1 calc R U
H46C H 0.5611 0.3813 0.6970 0.053 Uiso 1 1 calc R U
C47 C 0.7324(2) 0.4960(4) 0.91411(17) 0.0287(6) Uani 1 1 d . .
C48 C 0.7925(2) 0.5839(4) 0.97217(17) 0.0281(6) Uani 1 1 d . .
H48 H 0.8439 0.6416 0.9674 0.034 Uiso 1 1 calc R U
C49 C 0.7769(2) 0.5871(4) 1.03745(16) 0.0243(6) Uani 1 1 d . .
C50 C 0.7008(2) 0.5037(4) 1.04524(16) 0.0242(6) Uani 1 1 d . .
C51 C 0.6399(2) 0.4193(3) 0.98625(16) 0.0250(6) Uani 1 1 d . .
C52 C 0.6559(2) 0.4149(4) 0.92099(17) 0.0275(6) Uani 1 1 d . .
H52 H 0.6142 0.3561 0.8811 0.033 Uiso 1 1 calc R U
C53 C 0.9154(2) 0.7444(4) 1.09864(18) 0.0290(6) Uani 1 1 d . .
H53A H 0.9476 0.7959 1.1456 0.035 Uiso 1 1 calc R U
H53B H 0.9596 0.6693 1.0905 0.035 Uiso 1 1 calc R U
H53C H 0.8968 0.8218 1.0596 0.035 Uiso 1 1 calc R U
C54 C 0.5048(2) 0.2495(4) 0.94030(18) 0.0315(7) Uani 1 1 d . .
H54A H 0.4544 0.2043 0.9546 0.038 Uiso 1 1 calc R U
H54B H 0.4750 0.3111 0.8959 0.038 Uiso 1 1 calc R U
H54C H 0.5435 0.1665 0.9311 0.038 Uiso 1 1 calc R U
C60 C 1.4075(2) 0.7402(4) 1.42458(18) 0.0329(7) Uani 1 1 d . .
H60A H 1.4700 0.7912 1.4358 0.040 Uiso 1 1 calc R U
H60B H 1.3947 0.6715 1.3826 0.040 Uiso 1 1 calc R U
H60C H 1.3567 0.8188 1.4131 0.040 Uiso 1 1 calc R U
C62 C 0.9226(2) 0.5286(4) 1.26984(18) 0.0343(7) Uani 1 1 d . .
C63 C 0.9903(2) 0.5427(4) 1.34719(18) 0.0346(7) Uani 1 1 d . .
H63A H 0.9614 0.5006 1.3810 0.042 Uiso 1 1 calc R U
H63B H 1.0091 0.6519 1.3602 0.042 Uiso 1 1 calc R U
C64 C 1.0755(2) 0.4466(5) 1.34858(18) 0.0375(8) Uani 1 1 d . .
H64 H 1.0567 0.3358 1.3500 0.045 Uiso 1 1 calc R U
C65 C 1.0753(2) 0.4747(5) 1.27289(18) 0.0356(7) Uani 1 1 d . .
H65 H 1.1094 0.5737 1.2718 0.043 Uiso 1 1 calc R U
C66 C 1.1166(3) 0.3445(6) 1.2438(2) 0.0447(9) Uani 1 1 d . .
H66A H 1.1854 0.3339 1.2733 0.054 Uiso 1 1 calc R U
H66B H 1.0832 0.2480 1.2459 0.054 Uiso 1 1 calc R U
H66C H 1.1082 0.3664 1.1932 0.054 Uiso 1 1 calc R U
C67 C 1.1676(2) 0.4707(4) 1.41414(16) 0.0313(7) Uani 1 1 d . .
C68 C 1.1693(2) 0.3996(4) 1.47745(18) 0.0319(7) Uani 1 1 d . .
H68 H 1.1160 0.3389 1.4768 0.038 Uiso 1 1 calc R U
C69 C 1.2486(2) 0.4171(4) 1.54157(17) 0.0278(6) Uani 1 1 d . .
C70 C 1.3271(2) 0.5052(4) 1.54321(17) 0.0264(6) Uani 1 1 d . .
C71 C 1.3266(2) 0.5731(4) 1.47885(17) 0.0274(6) Uani 1 1 d . .
C72 C 1.2461(2) 0.5582(4) 1.41442(17) 0.0299(6) Uani 1 1 d . .
H72 H 1.2448 0.6073 1.3711 0.036 Uiso 1 1 calc R U
C73 C 1.1766(2) 0.2659(4) 1.60847(19) 0.0336(7) Uani 1 1 d . .
H73A H 1.1897 0.2299 1.6582 0.040 Uiso 1 1 calc R U
H73B H 1.1177 0.3286 1.5918 0.040 Uiso 1 1 calc R U
H73C H 1.1681 0.1765 1.5762 0.040 Uiso 1 1 calc R U
H70 H 1.386(4) 0.497(7) 1.6466(19) 0.064(15) Uiso 1 1 d D .
H50 H 0.743(2) 0.548(6) 1.147(2) 0.067(16) Uiso 1 1 d D .
H30 H 0.895(4) 0.433(8) 0.648(2) 0.09(2) Uiso 1 1 d D .
H10 H 0.242(3) 0.483(6) 0.153(3) 0.082(19) Uiso 1 1 d D .

loop_
_atom_site_aniso_label
_atom_site_aniso_U_11
_atom_site_aniso_U_22
_atom_site_aniso_U_33
_atom_site_aniso_U_23
_atom_site_aniso_U_13
_atom_site_aniso_U_12
O1 0.0358(12) 0.0511(15) 0.0343(12) -0.0092(11) 0.0189(10) -0.0099(11)
O2 0.0307(12) 0.0418(13) 0.0363(12) 0.0003(10) 0.0192(10) 0.0002(10)
O9 0.0270(11) 0.0383(13) 0.0247(10) 0.0027(9) 0.0079(8) 0.0085(9)
O10 0.0266(11) 0.0393(13) 0.0257(11) 0.0025(9) 0.0118(9) 0.0036(9)
O11 0.0258(11) 0.0347(12) 0.0312(11) 0.0026(9) 0.0143(9) 0.0065(9)
O21 0.0240(11) 0.0395(12) 0.0311(11) 0.0052(10) 0.0035(9) -0.0002(9)
O22 0.0220(11) 0.0599(16) 0.0307(12) 0.0030(11) 0.0061(9) -0.0013(11)
O29 0.0261(11) 0.0367(12) 0.0254(10) -0.0014(9) 0.0098(8) 0.0034(9)
O30 0.0222(10) 0.0428(13) 0.0248(10) 0.0030(9) 0.0057(8) 0.0030(9)
O31 0.0220(10) 0.0401(13) 0.0332(11) -0.0031(10) 0.0093(9) 0.0046(9)
O41 0.0231(10) 0.0469(14) 0.0264(11) -0.0048(10) 0.0106(9) 0.0001(10)
O42 0.0258(11) 0.0576(16) 0.0303(12) 0.0015(11) 0.0136(9) 0.0036(10)
O49 0.0243(10) 0.0339(12) 0.0263(11) -0.0035(9) 0.0091(9) -0.0068(9)
O50 0.0255(10) 0.0370(12) 0.0240(10) -0.0007(9) 0.0104(8) -0.0021(9)
O51 0.0272(10) 0.0353(12) 0.0289(11) -0.0026(9) 0.0123(9) -0.0087(9)
O61 0.0254(11) 0.0569(16) 0.0274(11) 0.0011(11) 0.0053(9) 0.0009(11)
O62 0.0263(12) 0.074(2) 0.0300(12) -0.0016(12) 0.0048(10) 0.0041(12)
O69 0.0290(11) 0.0388(12) 0.0270(11) 0.0021(9) 0.0082(9) -0.0049(10)
O70 0.0225(10) 0.0443(13) 0.0248(11) 0.0008(10) 0.0040(9) -0.0029(9)
O71 0.0275(11) 0.0387(12) 0.0304(11) 0.0044(10) 0.0085(9) -0.0055(10)
C2 0.0249(15) 0.0303(15) 0.0310(16) 0.0001(12) 0.0122(12) 0.0000(12)
C3 0.0281(16) 0.0384(17) 0.0327(16) -0.0056(14) 0.0149(13) -0.0063(13)
C4 0.0253(14) 0.0302(15) 0.0279(15) 0.0025(12) 0.0117(12) 0.0004(12)
C5 0.0322(16) 0.0448(19) 0.0304(16) -0.0043(14) 0.0164(14) -0.0107(15)
C6 0.0332(18) 0.075(3) 0.0320(18) -0.0006(18) 0.0132(15) -0.0128(19)
C7 0.0233(14) 0.0274(15) 0.0284(15) -0.0025(12) 0.0120(12) -0.0026(12)
C8 0.0204(13) 0.0283(14) 0.0294(15) -0.0028(12) 0.0109(11) 0.0010(11)
C9 0.0218(13) 0.0253(15) 0.0274(14) -0.0024(12) 0.0061(11) -0.0004(11)
C10 0.0204(13) 0.0285(14) 0.0250(14) -0.0010(11) 0.0082(11) -0.0011(11)
C11 0.0216(14) 0.0262(14) 0.0301(15) -0.0017(12) 0.0108(12) 0.0019(12)
C12 0.0206(14) 0.0270(15) 0.0290(15) 0.0008(12) 0.0089(12) 0.0011(11)
C13 0.0258(14) 0.0318(16) 0.0324(16) 0.0022(13) 0.0105(12) 0.0060(13)
C14 0.0249(14) 0.0324(16) 0.0334(16) 0.0020(13) 0.0102(13) 0.0043(12)
C22 0.0262(15) 0.0388(17) 0.0275(15) -0.0032(13) 0.0105(12) -0.0016(13)
C23 0.0253(15) 0.0331(16) 0.0340(16) 0.0009(13) 0.0052(13) -0.0042(13)
C24 0.0238(14) 0.0330(16) 0.0279(15) -0.0032(13) 0.0059(12) 0.0011(12)
C25 0.0238(15) 0.0406(18) 0.0255(14) -0.0014(13) 0.0038(12) -0.0053(13)
C26 0.0343(18) 0.072(3) 0.0303(17) 0.0055(18) 0.0066(14) -0.0199(19)
C27 0.0221(14) 0.0288(15) 0.0278(15) 0.0014(12) 0.0074(12) -0.0018(12)
C28 0.0207(13) 0.0304(15) 0.0286(15) -0.0005(12) 0.0082(12) 0.0003(11)
C29 0.0275(15) 0.0266(14) 0.0252(14) 0.0009(12) 0.0124(12) -0.0017(12)
C30 0.0200(13) 0.0293(14) 0.0246(14) 0.0031(12) 0.0063(11) -0.0025(11)
C31 0.0221(13) 0.0255(14) 0.0323(15) 0.0027(12) 0.0110(12) 0.0003(11)
C32 0.0255(14) 0.0281(15) 0.0285(15) -0.0017(12) 0.0113(12) 0.0001(12)
C33 0.0313(16) 0.0350(17) 0.0401(18) -0.0028(14) 0.0176(15) 0.0020(13)
C34 0.0284(15) 0.0327(16) 0.0347(17) -0.0054(13) 0.0140(13) 0.0006(13)
C42 0.0213(14) 0.0335(16) 0.0269(15) 0.0010(12) 0.0082(12) 0.0038(12)
C43 0.0219(14) 0.0416(18) 0.0260(15) -0.0005(13) 0.0080(12) -0.0040(13)
C44 0.0315(17) 0.053(2) 0.0342(17) -0.0098(16) 0.0172(14) -0.0098(16)
C45 0.0240(14) 0.0372(17) 0.0234(14) -0.0001(12) 0.0106(12) 0.0025(12)
C46 0.0344(18) 0.066(3) 0.0364(18) 0.0134(17) 0.0171(15) 0.0168(18)
C47 0.0263(14) 0.0326(15) 0.0280(15) -0.0012(12) 0.0111(12) -0.0007(13)
C48 0.0252(14) 0.0310(15) 0.0299(15) -0.0011(12) 0.0121(12) -0.0024(12)
C49 0.0227(13) 0.0251(14) 0.0242(14) -0.0023(11) 0.0078(11) 0.0002(11)
C50 0.0221(13) 0.0280(14) 0.0216(13) 0.0023(11) 0.0071(11) 0.0035(11)
C51 0.0239(14) 0.0238(14) 0.0284(15) -0.0007(12) 0.0109(12) -0.0012(11)
C52 0.0248(14) 0.0301(15) 0.0279(15) -0.0026(12) 0.0102(12) -0.0009(12)
C53 0.0235(14) 0.0298(15) 0.0333(16) -0.0024(12) 0.0102(12) -0.0043(12)
C54 0.0260(15) 0.0341(17) 0.0328(16) -0.0061(13) 0.0089(12) -0.0078(13)
C60 0.0346(17) 0.0342(17) 0.0327(16) 0.0018(13) 0.0156(13) 0.0005(14)
C62 0.0272(16) 0.046(2) 0.0266(15) 0.0013(14) 0.0059(13) 0.0048(14)
C63 0.0269(15) 0.045(2) 0.0281(16) -0.0016(14) 0.0059(13) 0.0037(14)
C64 0.0249(15) 0.057(2) 0.0270(16) -0.0033(15) 0.0058(13) 0.0001(15)
C65 0.0225(15) 0.051(2) 0.0286(16) 0.0041(15) 0.0043(12) -0.0050(14)
C66 0.0297(17) 0.066(3) 0.0356(18) -0.0085(17) 0.0085(14) 0.0000(17)
C67 0.0227(14) 0.0449(19) 0.0225(14) -0.0047(13) 0.0041(12) 0.0021(13)
C68 0.0237(14) 0.0425(18) 0.0281(15) -0.0058(13) 0.0081(12) -0.0039(13)
C69 0.0263(14) 0.0310(15) 0.0250(14) -0.0025(12) 0.0083(12) 0.0023(12)
C70 0.0218(13) 0.0288(14) 0.0254(14) -0.0027(12) 0.0053(11) 0.0023(11)
C71 0.0239(14) 0.0287(15) 0.0277(15) -0.0028(12) 0.0076(12) 0.0008(12)
C72 0.0264(15) 0.0365(17) 0.0244(14) 0.0011(12) 0.0067(12) 0.0058(13)
C73 0.0304(16) 0.0336(17) 0.0381(17) 0.0015(14) 0.0143(14) -0.0025(13)

loop_
_atom_type_symbol
_atom_type_description
_atom_type_scat_dispersion_real
_atom_type_scat_dispersion_imag
_atom_type_scat_source
C C 0.0181 0.0091
;
International Tables for Crystallography
(Vol. C, Tables 4.2.6.8 and 6.1.1.4)
;
H H 0.0000 0.0000
;
International Tables for Crystallography
(Vol. C, Table 6.1.1.4)
;
O O 0.0492 0.0322
;
International Tables for Crystallography
(Vol. C, Tables 4.2.6.8 and 6.1.1.4)
;

loop_
_geom_angle_atom_site_label_1
_geom_angle_atom_site_label_2
_geom_angle_atom_site_label_3
_geom_angle
C2 O1 C5 110.0(2)
C9 O9 C13 118.2(2)
C10 O10 H10 109(3)
C11 O11 C14 116.7(2)
C22 O21 C25 110.6(2)
C29 O29 C34 116.7(2)
C30 O30 H30 114(4)
C31 O31 C33 116.5(2)
C42 O41 C45 110.3(2)
C49 O49 C53 117.8(2)
C50 O50 H50 108(3)
C51 O51 C54 117.2(2)
C62 O61 C65 109.8(3)
C69 O69 C73 116.9(3)
C70 O70 H70 107(3)
C71 O71 C60 116.8(3)
O2 C2 O1 120.6(3)
O2 C2 C3 128.8(3)
O1 C2 C3 110.6(3)
C2 C3 C4 103.8(3)
C2 C3 H3A 111.0
C4 C3 H3A 111.0
C2 C3 H3B 111.0
C4 C3 H3B 111.0
H3A C3 H3B 109.0
C7 C4 C3 118.4(3)
C7 C4 C5 113.2(3)
C3 C4 C5 102.4(3)
C7 C4 H4 107.4
C3 C4 H4 107.4
C5 C4 H4 107.4
O1 C5 C6 107.1(3)
O1 C5 C4 104.9(3)
C6 C5 C4 115.1(3)
O1 C5 H5 109.8
C6 C5 H5 109.8
C4 C5 H5 109.8
C5 C6 H6A 109.5
C5 C6 H6B 109.5
H6A C6 H6B 109.5
C5 C6 H6C 109.5
H6A C6 H6C 109.5
H6B C6 H6C 109.5
C8 C7 C12 119.7(3)
C8 C7 C4 122.3(3)
C12 C7 C4 118.0(3)
C7 C8 C9 119.8(3)
C7 C8 H8 120.1
C9 C8 H8 120.1
O9 C9 C8 126.0(3)
O9 C9 C10 113.1(3)
C8 C9 C10 120.8(3)
O10 C10 C11 119.4(3)
O10 C10 C9 121.5(3)
C11 C10 C9 119.1(3)
O11 C11 C10 115.9(3)
O11 C11 C12 123.9(3)
C10 C11 C12 120.3(3)
C11 C12 C7 120.2(3)
C11 C12 H12 119.9
C7 C12 H12 119.9
O9 C13 H13A 109.5
O9 C13 H13B 109.5
H13A C13 H13B 109.5
O9 C13 H13C 109.5
H13A C13 H13C 109.5
H13B C13 H13C 109.5
O11 C14 H14A 109.5
O11 C14 H14B 109.5
H14A C14 H14B 109.5
O11 C14 H14C 109.5
H14A C14 H14C 109.5
H14B C14 H14C 109.5
O22 C22 O21 120.8(3)
O22 C22 C23 128.7(3)
O21 C22 C23 110.5(3)
C22 C23 C24 103.3(3)
C22 C23 H23A 111.1
C24 C23 H23A 111.1
C22 C23 H23B 111.1
C24 C23 H23B 111.1
H23A C23 H23B 109.1
C27 C24 C23 115.4(3)
C27 C24 C25 114.1(3)
C23 C24 C25 102.7(3)
C27 C24 H24 108.1
C23 C24 H24 108.1
C25 C24 H24 108.1
O21 C25 C26 107.8(3)
O21 C25 C24 104.4(3)
C26 C25 C24 115.5(3)
O21 C25 H25 109.6
C26 C25 H25 109.6
C24 C25 H25 109.6
C25 C26 H26A 109.5
C25 C26 H26B 109.5
H26A C26 H26B 109.5
C25 C26 H26C 109.5
H26A C26 H26C 109.5
H26B C26 H26C 109.5
C28 C27 C32 119.8(3)
C28 C27 C24 120.4(3)
C32 C27 C24 119.8(3)
C29 C28 C27 120.0(3)
C29 C28 H28 120.0
C27 C28 H28 120.0
O29 C29 C28 124.9(3)
O29 C29 C30 114.4(3)
C28 C29 C30 120.6(3)
O30 C30 C31 119.7(3)
O30 C30 C29 121.1(3)
C31 C30 C29 119.1(3)
O31 C31 C30 115.0(3)
O31 C31 C32 124.6(3)
C30 C31 C32 120.3(3)
C27 C32 C31 120.0(3)
C27 C32 H32 120.0
C31 C32 H32 120.0
O31 C33 H33A 109.5
O31 C33 H33B 109.5
H33A C33 H33B 109.5
O31 C33 H33C 109.5
H33A C33 H33C 109.5
H33B C33 H33C 109.5
O29 C34 H34A 109.5
O29 C34 H34B 109.5
H34A C34 H34B 109.5
O29 C34 H34C 109.5
H34A C34 H34C 109.5
H34B C34 H34C 109.5
O42 C42 O41 121.0(3)
O42 C42 C43 129.2(3)
O41 C42 C43 109.8(2)
C42 C43 C44 104.4(3)
C42 C43 H43A 110.9
C44 C43 H43A 110.9
C42 C43 H43B 110.9
C44 C43 H43B 110.9
H43A C43 H43B 108.9
C43 C44 C47 116.7(3)
C43 C44 C45 101.2(3)
C47 C44 C45 116.2(3)
C43 C44 H44 107.4
C47 C44 H44 107.4
C45 C44 H44 107.4
O41 C45 C46 107.5(2)
O41 C45 C44 104.3(2)
C46 C45 C44 113.3(3)
O41 C45 H45 110.5
C46 C45 H45 110.5
C44 C45 H45 110.5
C45 C46 H46A 109.5
C45 C46 H46B 109.5
H46A C46 H46B 109.5
C45 C46 H46C 109.5
H46A C46 H46C 109.5
H46B C46 H46C 109.5
C48 C47 C52 119.7(3)
C48 C47 C44 118.1(3)
C52 C47 C44 122.1(3)
C47 C48 C49 119.8(3)
C47 C48 H48 120.1
C49 C48 H48 120.1
O49 C49 C48 125.8(3)
O49 C49 C50 113.3(2)
C48 C49 C50 120.9(3)
O50 C50 C51 120.0(3)
O50 C50 C49 121.2(3)
C51 C50 C49 118.8(3)
O51 C51 C50 115.2(3)
O51 C51 C52 124.4(3)
C50 C51 C52 120.4(3)
C47 C52 C51 120.4(3)
C47 C52 H52 119.8
C51 C52 H52 119.8
O49 C53 H53A 109.5
O49 C53 H53B 109.5
H53A C53 H53B 109.5
O49 C53 H53C 109.5
H53A C53 H53C 109.5
H53B C53 H53C 109.5
O51 C54 H54A 109.5
O51 C54 H54B 109.5
H54A C54 H54B 109.5
O51 C54 H54C 109.5
H54A C54 H54C 109.5
H54B C54 H54C 109.5
O71 C60 H60A 109.5
O71 C60 H60B 109.5
H60A C60 H60B 109.5
O71 C60 H60C 109.5
H60A C60 H60C 109.5
H60B C60 H60C 109.5
O62 C62 O61 121.7(3)
O62 C62 C63 128.6(3)
O61 C62 C63 109.7(3)
C62 C63 C64 102.7(3)
C62 C63 H63A 111.2
C64 C63 H63A 111.2
C62 C63 H63B 111.2
C64 C63 H63B 111.2
H63A C63 H63B 109.1
C63 C64 C67 115.6(3)
C63 C64 C65 101.7(3)
C67 C64 C65 119.4(3)
C63 C64 H64 106.4
C67 C64 H64 106.4
C65 C64 H64 106.4
O61 C65 C66 108.6(3)
O61 C65 C64 103.1(2)
C66 C65 C64 114.2(3)
O61 C65 H65 110.2
C66 C65 H65 110.2
C64 C65 H65 110.2
C65 C66 H66A 109.5
C65 C66 H66B 109.5
H66A C66 H66B 109.5
C65 C66 H66C 109.5
H66A C66 H66C 109.5
H66B C66 H66C 109.5
C68 C67 C72 120.3(3)
C68 C67 C64 114.6(3)
C72 C67 C64 125.0(3)
C67 C68 C69 120.0(3)
C67 C68 H68 120.0
C69 C68 H68 120.0
O69 C69 C68 124.5(3)
O69 C69 C70 114.8(3)
C68 C69 C70 120.6(3)
O70 C70 C69 121.3(3)
O70 C70 C71 119.4(3)
C69 C70 C71 119.3(3)
O71 C71 C72 125.1(3)
O71 C71 C70 114.7(3)
C72 C71 C70 120.3(3)
C67 C72 C71 119.4(3)
C67 C72 H72 120.3
C71 C72 H72 120.3
O69 C73 H73A 109.5
O69 C73 H73B 109.5
H73A C73 H73B 109.5
O69 C73 H73C 109.5
H73A C73 H73C 109.5
H73B C73 H73C 109.5

loop_
_geom_bond_atom_site_label_1
_geom_bond_atom_site_label_2
_geom_bond_distance
O1 C2 1.344(4)
O1 C5 1.474(4)
O2 C2 1.208(4)
O9 C9 1.366(4)
O9 C13 1.424(4)
O10 C10 1.372(4)
O10 H10 0.978(7)
O11 C11 1.379(4)
O11 C14 1.419(4)
O21 C22 1.344(4)
O21 C25 1.481(4)
O22 C22 1.209(4)
O29 C29 1.369(4)
O29 C34 1.429(4)
O30 C30 1.366(4)
O30 H30 0.978(7)
O31 C31 1.374(4)
O31 C33 1.428(4)
O41 C42 1.334(4)
O41 C45 1.469(3)
O42 C42 1.210(4)
O49 C49 1.363(4)
O49 C53 1.433(4)
O50 C50 1.361(3)
O50 H50 0.979(7)
O51 C51 1.371(4)
O51 C54 1.423(4)
O61 C62 1.345(4)
O61 C65 1.476(4)
O62 C62 1.208(4)
O69 C69 1.368(4)
O69 C73 1.428(4)
O70 C70 1.369(4)
O70 H70 0.976(7)
O71 C71 1.375(4)
O71 C60 1.422(4)
C2 C3 1.501(4)
C3 C4 1.520(4)
C3 H3A 0.9900
C3 H3B 0.9900
C4 C7 1.510(4)
C4 C5 1.530(5)
C4 H4 1.0000
C5 C6 1.496(5)
C5 H5 1.0000
C6 H6A 0.9800
C6 H6B 0.9800
C6 H6C 0.9800
C7 C8 1.386(4)
C7 C12 1.397(4)
C8 C9 1.394(4)
C8 H8 0.9500
C9 C10 1.395(4)
C10 C11 1.389(4)
C11 C12 1.394(4)
C12 H12 0.9500
C13 H13A 0.9800
C13 H13B 0.9800
C13 H13C 0.9800
C14 H14A 0.9800
C14 H14B 0.9800
C14 H14C 0.9800
C22 C23 1.500(5)
C23 C24 1.533(4)
C23 H23A 0.9900
C23 H23B 0.9900
C24 C27 1.515(4)
C24 C25 1.530(5)
C24 H24 1.0000
C25 C26 1.495(5)
C25 H25 1.0000
C26 H26A 0.9800
C26 H26B 0.9800
C26 H26C 0.9800
C27 C28 1.394(4)
C27 C32 1.394(4)
C28 C29 1.385(4)
C28 H28 0.9500
C29 C30 1.403(4)
C30 C31 1.392(4)
C31 C32 1.397(4)
C32 H32 0.9500
C33 H33A 0.9800
C33 H33B 0.9800
C33 H33C 0.9800
C34 H34A 0.9800
C34 H34B 0.9800
C34 H34C 0.9800
C42 C43 1.485(4)
C43 C44 1.506(5)
C43 H43A 0.9900
C43 H43B 0.9900
C44 C47 1.521(4)
C44 C45 1.530(5)
C44 H44 1.0000
C45 C46 1.498(5)
C45 H45 1.0000
C46 H46A 0.9800
C46 H46B 0.9800
C46 H46C 0.9800
C47 C48 1.391(5)
C47 C52 1.391(4)
C48 C49 1.395(4)
C48 H48 0.9500
C49 C50 1.404(4)
C50 C51 1.390(4)
C51 C52 1.399(4)
C52 H52 0.9500
C53 H53A 0.9800
C53 H53B 0.9800
C53 H53C 0.9800
C54 H54A 0.9800
C54 H54B 0.9800
C54 H54C 0.9800
C60 H60A 0.9800
C60 H60B 0.9800
C60 H60C 0.9800
C62 C63 1.493(5)
C63 C64 1.512(5)
C63 H63A 0.9900
C63 H63B 0.9900
C64 C67 1.515(4)
C64 C65 1.516(5)
C64 H64 1.0000
C65 C66 1.497(6)
C65 H65 1.0000
C66 H66A 0.9800
C66 H66B 0.9800
C66 H66C 0.9800
C67 C68 1.387(5)
C67 C72 1.394(5)
C68 C69 1.385(4)
C68 H68 0.9500
C69 C70 1.390(5)
C70 C71 1.399(4)
C71 C72 1.395(4)
C72 H72 0.9500
C73 H73A 0.9800
C73 H73B 0.9800
C73 H73C 0.9800

loop_
_geom_hbond_atom_site_label_D
_geom_hbond_atom_site_label_H
_geom_hbond_atom_site_label_A
_geom_hbond_site_symmetry_A
_geom_hbond_distance_DA
_geom_hbond_distance_DH
_geom_hbond_distance_HA
_geom_hbond_angle_DHA
_geom_hbond_publ_flag
O10 H10 O9 . 2.649(4) 0.98(4) 2.13(6) 111(4) no
O10 H10 O22 . 2.934(3) 0.98(4) 2.04(4) 151(5) no
O30 H30 O29 . 2.677(3) 0.98(6) 2.32(6) 100(3) no
O30 H30 O42 . 2.869(4) 0.98(6) 1.94(5) 157(6) no
O50 H50 O49 . 2.649(3) 0.98(3) 2.14(5) 110(3) no
O50 H50 O62 . 2.809(3) 0.98(3) 1.92(3) 151(4) no
O70 H70 O2 1_657 2.950(4) 0.98(5) 2.15(4) 138(4) no
O70 H70 O69 . 2.677(4) 0.98(5) 2.18(5) 110(3) no

loop_
_geom_torsion_atom_site_label_1
_geom_torsion_atom_site_label_2
_geom_torsion_atom_site_label_3
_geom_torsion_atom_site_label_4
_geom_torsion
C5 O1 C2 O2 177.8(3)
C5 O1 C2 C3 -0.5(4)
O2 C2 C3 C4 164.5(3)
O1 C2 C3 C4 -17.4(4)
C2 C3 C4 C7 152.1(3)
C2 C3 C4 C5 26.8(3)
C2 O1 C5 C6 140.9(3)
C2 O1 C5 C4 18.1(4)
C7 C4 C5 O1 -156.2(3)
C3 C4 C5 O1 -27.5(3)
C7 C4 C5 C6 86.4(4)
C3 C4 C5 C6 -144.9(3)
C3 C4 C7 C8 -39.2(4)
C5 C4 C7 C8 80.7(4)
C3 C4 C7 C12 142.1(3)
C5 C4 C7 C12 -98.0(3)
C12 C7 C8 C9 -2.1(5)
C4 C7 C8 C9 179.1(3)
C13 O9 C9 C8 -1.7(4)
C13 O9 C9 C10 179.7(3)
C7 C8 C9 O9 -177.2(3)
C7 C8 C9 C10 1.3(5)
O9 C9 C10 O10 0.4(4)
C8 C9 C10 O10 -178.3(3)
O9 C9 C10 C11 178.9(3)
C8 C9 C10 C11 0.2(4)
C14 O11 C11 C10 174.8(3)
C14 O11 C11 C12 -5.1(4)
O10 C10 C11 O11 -2.3(4)
C9 C10 C11 O11 179.2(3)
O10 C10 C11 C12 177.6(3)
C9 C10 C11 C12 -0.9(5)
O11 C11 C12 C7 180.0(3)
C10 C11 C12 C7 0.1(4)
C8 C7 C12 C11 1.5(4)
C4 C7 C12 C11 -179.8(3)
C25 O21 C22 O22 179.8(3)
C25 O21 C22 C23 1.0(4)
O22 C22 C23 C24 162.7(3)
O21 C22 C23 C24 -18.6(4)
C22 C23 C24 C27 152.3(3)
C22 C23 C24 C25 27.5(3)
C22 O21 C25 C26 140.5(3)
C22 O21 C25 C24 17.2(3)
C27 C24 C25 O21 -152.9(3)
C23 C24 C25 O21 -27.3(3)
C27 C24 C25 C26 88.9(3)
C23 C24 C25 C26 -145.5(3)
C23 C24 C27 C28 -52.2(4)
C25 C24 C27 C28 66.3(4)
C23 C24 C27 C32 126.8(3)
C25 C24 C27 C32 -114.7(3)
C32 C27 C28 C29 -2.3(5)
C24 C27 C28 C29 176.7(3)
C34 O29 C29 C28 -3.5(4)
C34 O29 C29 C30 178.5(3)
C27 C28 C29 O29 -177.1(3)
C27 C28 C29 C30 0.7(5)
O29 C29 C30 O30 -0.7(4)
C28 C29 C30 O30 -178.7(3)
O29 C29 C30 C31 179.9(3)
C28 C29 C30 C31 1.8(4)
C33 O31 C31 C30 172.3(3)
C33 O31 C31 C32 -6.0(4)
O30 C30 C31 O31 -0.6(4)
C29 C30 C31 O31 178.9(3)
O30 C30 C31 C32 177.8(3)
C29 C30 C31 C32 -2.7(4)
C28 C27 C32 C31 1.4(5)
C24 C27 C32 C31 -177.7(3)
O31 C31 C32 C27 179.4(3)
C30 C31 C32 C27 1.2(5)
C45 O41 C42 O42 179.3(3)
C45 O41 C42 C43 0.7(4)
O42 C42 C43 C44 161.3(4)
O41 C42 C43 C44 -20.2(4)
C42 C43 C44 C47 157.0(3)
C42 C43 C44 C45 29.8(4)
C42 O41 C45 C46 139.4(3)
C42 O41 C45 C44 18.8(4)
C43 C44 C45 O41 -29.5(3)
C47 C44 C45 O41 -156.9(3)
C43 C44 C45 C46 -146.1(3)
C47 C44 C45 C46 86.4(4)
C43 C44 C47 C48 54.4(5)
C45 C44 C47 C48 173.8(3)
C43 C44 C47 C52 -128.8(4)
C45 C44 C47 C52 -9.4(5)
C52 C47 C48 C49 1.5(5)
C44 C47 C48 C49 178.4(3)
C53 O49 C49 C48 -4.3(4)
C53 O49 C49 C50 175.0(3)
C47 C48 C49 O49 178.7(3)
C47 C48 C49 C50 -0.6(5)
O49 C49 C50 O50 -0.7(4)
C48 C49 C50 O50 178.7(3)
O49 C49 C50 C51 179.7(3)
C48 C49 C50 C51 -0.9(4)
C54 O51 C51 C50 -175.7(3)
C54 O51 C51 C52 5.5(4)
O50 C50 C51 O51 2.9(4)
C49 C50 C51 O51 -177.4(3)
O50 C50 C51 C52 -178.2(3)
C49 C50 C51 C52 1.5(4)
C48 C47 C52 C51 -1.0(5)
C44 C47 C52 C51 -177.8(3)
O51 C51 C52 C47 178.3(3)
C50 C51 C52 C47 -0.5(5)
C65 O61 C62 O62 179.4(4)
C65 O61 C62 C63 -0.6(4)
O62 C62 C63 C64 158.5(4)
O61 C62 C63 C64 -21.6(4)
C62 C63 C64 C67 164.5(3)
C62 C63 C64 C65 33.7(4)
C62 O61 C65 C66 143.9(3)
C62 O61 C65 C64 22.5(4)
C63 C64 C65 O61 -34.3(4)
C67 C64 C65 O61 -162.7(3)
C63 C64 C65 C66 -151.9(3)
C67 C64 C65 C66 79.7(4)
C63 C64 C67 C68 76.7(4)
C65 C64 C67 C68 -161.6(3)
C63 C64 C67 C72 -102.3(4)
C65 C64 C67 C72 19.5(6)
C72 C67 C68 C69 0.9(5)
C64 C67 C68 C69 -178.1(3)
C73 O69 C69 C68 2.6(5)
C73 O69 C69 C70 -179.9(3)
C67 C68 C69 O69 177.1(3)
C67 C68 C69 C70 -0.3(5)
O69 C69 C70 O70 1.7(4)
C68 C69 C70 O70 179.3(3)
O69 C69 C70 C71 -179.2(3)
C68 C69 C70 C71 -1.6(5)
C60 O71 C71 C72 7.8(5)
C60 O71 C71 C70 -171.9(3)
O70 C70 C71 O71 1.8(4)
C69 C70 C71 O71 -177.4(3)
O70 C70 C71 C72 -178.0(3)
C69 C70 C71 C72 2.8(5)
C68 C67 C72 C71 0.3(5)
C64 C67 C72 C71 179.2(3)
O71 C71 C72 C67 178.1(3)
C70 C71 C72 C67 -2.2(5)
